data_7206357
loop_
_publ_author_name
'Dominic Lalibert\'e'
'Thierry Maris'
'James D. Wuest'

_publ_section_title
;
 Molecular networks built from weakly interacting nitro-substituted
 pentaerythrityl tetraaryl ethers
;
_journal_name_full CrystEngComm
_journal_page_first 158
_journal_page_last 160
_journal_paper_doi 10.1039/b500757g
_journal_volume 7
_journal_year 2005
_chemical_compound_source 'Synthesized by the authors. See text'
_chemical_formula_moiety 'C29 H24 N4 O12'
_chemical_formula_sum 'C29 H24 N4 O12'
_chemical_formula_weight 620.52
_chemical_name_systematic
;
 ?
;
_space_group_IT_number 88
_symmetry_cell_setting tetragonal
_symmetry_space_group_name_Hall '-I 4ad'
_symmetry_space_group_name_H-M 'I 41/a :2'
_atom_sites_solution_hydrogens geom
_atom_sites_solution_primary direct
_atom_sites_solution_secondary difmap
_audit_creation_method SHELXL-97
_cell_angle_alpha 90.00
_cell_angle_beta 90.00
_cell_angle_gamma 90.00
_cell_formula_units_Z 4
_cell_length_a 18.2426(5)
_cell_length_b 18.2426(5)
_cell_length_c 8.5167(3)
_cell_measurement_reflns_used 7443
_cell_measurement_temperature 293(2)
_cell_measurement_theta_max 72.38
_cell_measurement_theta_min 3.43
_cell_volume 2834.29(15)
_computing_cell_refinement 'SMART (Bruker, 1999)'
_computing_data_collection 'SMART (Bruker, 1999)'
_computing_data_reduction 'SAINT (Bruker, 1999)'
_computing_molecular_graphics 'SHELXTL (Bruker, 1997)'
_computing_publication_material 'UdMX (local program)'
_computing_structure_refinement 'SHELXL97 (Sheldrick, 1997)'
_computing_structure_solution 'SHELXS97 (Sheldrick, 1997)'
_diffrn_ambient_temperature 293(2)
_diffrn_detector_area_resol_mean 5.5
_diffrn_measured_fraction_theta_full 0.996
_diffrn_measured_fraction_theta_max 0.996
_diffrn_measurement_device_type 'Bruker AXS Smart 2K/Platform'
_diffrn_measurement_method \w
_diffrn_radiation_monochromator graphite
_diffrn_radiation_source 'Sealed Tube'
_diffrn_radiation_type CuK\a
_diffrn_radiation_wavelength 1.54178
_diffrn_reflns_av_R_equivalents 0.019
_diffrn_reflns_av_sigmaI/netI 0.0447
_diffrn_reflns_limit_h_max 22
_diffrn_reflns_limit_h_min -22
_diffrn_reflns_limit_k_max 22
_diffrn_reflns_limit_k_min -22
_diffrn_reflns_limit_l_max 10
_diffrn_reflns_limit_l_min -10
_diffrn_reflns_number 17137
_diffrn_reflns_theta_full 72.92
_diffrn_reflns_theta_max 72.92
_diffrn_reflns_theta_min 4.85
_diffrn_standards_decay_% 0.11
_diffrn_standards_number 110
_exptl_absorpt_coefficient_mu 0.983
_exptl_absorpt_correction_T_max 1.0000
_exptl_absorpt_correction_T_min 0.9100
_exptl_absorpt_correction_type multi-scan
_exptl_absorpt_process_details 'Sadabs (Sheldrick,1996)'
_exptl_crystal_colour Colourless
_exptl_crystal_density_diffrn 1.454
_exptl_crystal_density_method 'not measured'
_exptl_crystal_description block
_exptl_crystal_F_000 1288
_exptl_crystal_size_max 0.15
_exptl_crystal_size_mid 0.11
_exptl_crystal_size_min 0.11
_refine_diff_density_max 0.157
_refine_diff_density_min -0.179
_refine_diff_density_rms 0.036
_refine_ls_extinction_coef 0.00019(13)
_refine_ls_extinction_expression Fc^*^=kFc[1+0.001xFc^2^\l^3^/sin(2\q)]^-1/4^
_refine_ls_extinction_method SHELXL
_refine_ls_goodness_of_fit_ref 1.071
_refine_ls_hydrogen_treatment refall
_refine_ls_matrix_type full
_refine_ls_number_parameters 127
_refine_ls_number_reflns 1414
_refine_ls_number_restraints 0
_refine_ls_restrained_S_all 1.071
_refine_ls_R_factor_all 0.0684
_refine_ls_R_factor_gt 0.0534
_refine_ls_shift/su_max 0.000
_refine_ls_shift/su_mean 0.000
_refine_ls_structure_factor_coef Fsqd
_refine_ls_weighting_details 'calc w=1/[\s^2^(Fo^2^)+(0.0620P)^2^+0.3797P] where P=(Fo^2^+2Fc^2^)/3'
_refine_ls_weighting_scheme calc
_refine_ls_wR_factor_gt 0.1279
_refine_ls_wR_factor_ref 0.1385
_reflns_number_gt 1107
_reflns_number_total 1414
_reflns_threshold_expression I>2\s(I)
_cod_data_source_file deposit.cif
_cod_data_source_block jiw363
_cod_original_sg_symbol_H-M I41/a
_cod_database_code 7206357

loop_
_symmetry_equiv_pos_as_xyz
'x, y, z'
'-x+1/2, -y, z+1/2'
'-y+3/4, x+1/4, z+1/4'
'y+3/4, -x+3/4, z+3/4'
'x+1/2, y+1/2, z+1/2'
'-x+1, -y+1/2, z+1'
'-y+5/4, x+3/4, z+3/4'
'y+5/4, -x+5/4, z+5/4'
'-x, -y, -z'
'x-1/2, y, -z-1/2'
'y-3/4, -x-1/4, -z-1/4'
'-y-3/4, x-3/4, -z-3/4'
'-x+1/2, -y+1/2, -z+1/2'
'x, y+1/2, -z'
'y-1/4, -x+1/4, -z+1/4'
'-y-1/4, x-1/4, -z-1/4'

loop_
_atom_site_label
_atom_site_type_symbol
_atom_site_fract_x
_atom_site_fract_y
_atom_site_fract_z
_atom_site_U_iso_or_equiv
_atom_site_adp_type
_atom_site_occupancy
_atom_site_symmetry_multiplicity
_atom_site_calc_flag
_atom_site_refinement_flags
C1 C 0.5000 0.2500 -0.1250 0.0473(9) Uani 1 4 d S
C2 C 0.44888(11) 0.20293(10) -0.0257(2) 0.0526(5) Uani 1 1 d .
O3 O 0.41190(7) 0.24943(6) 0.08475(15) 0.0597(5) Uani 1 1 d .
C4 C 0.36800(9) 0.21668(10) 0.1934(2) 0.0492(5) Uani 1 1 d .
C5 C 0.34028(10) 0.14597(10) 0.1814(2) 0.0523(5) Uani 1 1 d .
C6 C 0.29542(10) 0.11947(11) 0.2993(2) 0.0551(5) Uani 1 1 d .
C7 C 0.27930(9) 0.16358(11) 0.4267(2) 0.0546(5) Uani 1 1 d .
C8 C 0.30669(10) 0.23379(12) 0.4385(2) 0.0576(6) Uani 1 1 d .
C9 C 0.35048(10) 0.26027(11) 0.3214(2) 0.0546(5) Uani 1 1 d .
N10 N 0.23115(9) 0.13632(12) 0.5496(2) 0.0727(6) Uani 1 1 d .
O11 O 0.20082(10) 0.07751(12) 0.5314(2) 0.1093(7) Uani 1 1 d .
O12 O 0.22264(9) 0.17408(11) 0.66676(19) 0.0944(6) Uani 1 1 d .
H6 H 0.2739(10) 0.0715(10) 0.294(2) 0.053(5) Uiso 1 1 d .
H5 H 0.3507(10) 0.1157(10) 0.097(2) 0.059(5) Uiso 1 1 d .
H8 H 0.2966(10) 0.2617(11) 0.527(2) 0.067(6) Uiso 1 1 d .
H9 H 0.3695(10) 0.3083(11) 0.3241(19) 0.063(6) Uiso 1 1 d .
H21 H 0.4751(9) 0.1643(10) 0.0323(17) 0.050(5) Uiso 1 1 d .
H22 H 0.4138(9) 0.1781(10) -0.0866(19) 0.049(5) Uiso 1 1 d .

loop_
_atom_site_aniso_label
_atom_site_aniso_U_11
_atom_site_aniso_U_22
_atom_site_aniso_U_33
_atom_site_aniso_U_23
_atom_site_aniso_U_13
_atom_site_aniso_U_12
C1 0.0499(12) 0.0499(12) 0.042(2) 0.000 0.000 0.000
C2 0.0603(12) 0.0480(11) 0.0494(12) -0.0040(9) 0.0046(10) 0.0002(9)
O3 0.0761(9) 0.0494(8) 0.0536(9) -0.0006(6) 0.0160(6) -0.0005(6)
C4 0.0481(10) 0.0524(11) 0.0470(11) 0.0005(8) -0.0017(8) 0.0048(8)
C5 0.0521(11) 0.0536(11) 0.0511(12) -0.0048(9) 0.0007(9) 0.0045(9)
C6 0.0450(10) 0.0584(12) 0.0619(13) 0.0003(10) -0.0033(9) -0.0008(9)
C7 0.0403(10) 0.0712(13) 0.0524(12) 0.0008(10) 0.0019(8) 0.0029(8)
C8 0.0514(11) 0.0694(14) 0.0519(13) -0.0095(11) 0.0001(9) 0.0043(9)
C9 0.0586(12) 0.0520(12) 0.0532(13) -0.0059(9) -0.0008(9) 0.0010(9)
N10 0.0534(10) 0.0968(15) 0.0679(14) 0.0044(11) 0.0097(9) -0.0036(10)
O11 0.0977(13) 0.1301(16) 0.1000(14) -0.0077(12) 0.0282(10) -0.0542(12)
O12 0.0940(12) 0.1144(14) 0.0749(11) -0.0090(11) 0.0320(9) -0.0002(9)

loop_
_atom_type_symbol
_atom_type_description
_atom_type_scat_dispersion_real
_atom_type_scat_dispersion_imag
_atom_type_scat_source
C C 0.0181 0.0091 'International Tables Vol C Tables 4.2.6.8 and 6.1.1.4'
H H 0.0000 0.0000 'International Tables Vol C Tables 4.2.6.8 and 6.1.1.4'
N N 0.0311 0.0180 'International Tables Vol C Tables 4.2.6.8 and 6.1.1.4'
O O 0.0492 0.0322 'International Tables Vol C Tables 4.2.6.8 and 6.1.1.4'

loop_
_geom_angle_atom_site_label_1
_geom_angle_atom_site_label_2
_geom_angle_atom_site_label_3
_geom_angle_site_symmetry_1
_geom_angle_site_symmetry_3
_geom_angle
_geom_angle_publ_flag
C2 C1 C2 6_554 . 112.59(15) y
C2 C1 C2 6_554 11_665 107.94(7) y
C2 C1 C2 . 11_665 107.94(7) y
C2 C1 C2 6_554 16_655 107.94(7) y
C2 C1 C2 . 16_655 107.94(7) y
C2 C1 C2 11_665 16_655 112.59(15) y
O3 C2 C1 . . 108.56(13) y
O3 C2 H21 . . 108.8(9) ?
C1 C2 H21 . . 112.6(10) ?
O3 C2 H22 . . 109.1(10) ?
C1 C2 H22 . . 112.5(10) ?
H21 C2 H22 . . 105.2(15) ?
C4 O3 C2 . . 117.55(13) y
O3 C4 C9 . . 114.72(16) y
O3 C4 C5 . . 124.84(16) y
C9 C4 C5 . . 120.43(18) y
C6 C5 C4 . . 119.13(19) y
C6 C5 H5 . . 118.5(11) ?
C4 C5 H5 . . 122.4(11) ?
C5 C6 C7 . . 119.49(19) y
C5 C6 H6 . . 121.8(11) ?
C7 C6 H6 . . 118.7(11) ?
C8 C7 C6 . . 121.39(18) y
C8 C7 N10 . . 118.96(18) y
C6 C7 N10 . . 119.64(18) y
C9 C8 C7 . . 119.2(2) y
C9 C8 H8 . . 121.0(12) ?
C7 C8 H8 . . 119.8(12) ?
C8 C9 C4 . . 120.38(19) y
C8 C9 H9 . . 121.7(10) ?
C4 C9 H9 . . 117.9(10) ?
O11 N10 O12 . . 122.90(19) y
O11 N10 C7 . . 118.96(19) y
O12 N10 C7 . . 118.14(19) y

loop_
_geom_bond_atom_site_label_1
_geom_bond_atom_site_label_2
_geom_bond_site_symmetry_2
_geom_bond_distance
_geom_bond_publ_flag
C1 C2 6_554 1.5238(18) y
C1 C2 . 1.5238(18) y
C1 C2 11_665 1.5238(18) y
C1 C2 16_655 1.5238(18) y
C2 O3 . 1.435(2) y
C2 H21 . 0.984(18) ?
C2 H22 . 0.940(17) ?
O3 C4 . 1.362(2) y
C4 C9 . 1.387(2) y
C4 C5 . 1.389(3) y
C5 C6 . 1.382(3) y
C5 H5 . 0.928(18) ?
C6 C7 . 1.382(2) y
C6 H6 . 0.961(18) ?
C7 C8 . 1.378(3) y
C7 N10 . 1.454(2) y
C8 C9 . 1.366(3) y
C8 H8 . 0.930(19) ?
C9 H9 . 0.942(19) ?
N10 O11 . 1.217(2) y
N10 O12 . 1.222(2) y

loop_
_geom_torsion_atom_site_label_1
_geom_torsion_atom_site_label_2
_geom_torsion_atom_site_label_3
_geom_torsion_atom_site_label_4
_geom_torsion_site_symmetry_1
_geom_torsion
_geom_torsion_publ_flag
C2 C1 C2 O3 6_554 52.62(11) y
C2 C1 C2 O3 11_665 -66.41(7) y
C2 C1 C2 O3 16_655 171.65(15) y
C1 C2 O3 C4 . -174.73(12) y
C2 O3 C4 C9 . 162.76(16) y
C2 O3 C4 C5 . -18.5(2) y
O3 C4 C5 C6 . -179.16(16) y
C9 C4 C5 C6 . -0.4(3) y
C4 C5 C6 C7 . -0.3(3) y
C5 C6 C7 C8 . 0.4(3) y
C5 C6 C7 N10 . 178.98(16) y
C6 C7 C8 C9 . 0.2(3) y
N10 C7 C8 C9 . -178.41(16) y
C7 C8 C9 C4 . -0.9(3) y
O3 C4 C9 C8 . 179.88(15) y
C5 C4 C9 C8 . 1.0(3) y
C8 C7 N10 O11 . 172.3(2) y
C6 C7 N10 O11 . -6.3(3) y
C8 C7 N10 O12 . -7.2(3) y
C6 C7 N10 O12 . 174.14(18) y
